data_1565752
loop_
_publ_author_name
'Zou, Ji-Yong'
'Li, Ling'
'You, Sheng-Yong'
'Zhang, Shao-Wei'

_publ_section_title
;
 A zinc(II) triazolate framework with luminescence response toward
 dichromate anion in aqueous solution
;
_journal_name_full 'Inorganica Chimica Acta'
_journal_page_first 119126
_journal_paper_doi 10.1016/j.ica.2019.119126
_journal_volume 498
_journal_year 2019
_chemical_formula_moiety 'C14 H14 N18 O4 Zn4'
_chemical_formula_sum 'C14 H14 N18 O4 Zn4'
_chemical_formula_weight 759.91
_space_group_crystal_system monoclinic
_space_group_IT_number 14
_space_group_name_Hall '-P 2ybc'
_space_group_name_H-M_alt 'P 1 21/c 1'
_atom_sites_solution_hydrogens geom
_atom_sites_solution_primary direct
_cell_angle_alpha 90
_cell_angle_beta 119.707(5)
_cell_angle_gamma 90
_cell_formula_units_Z 4
_cell_length_a 19.9827(14)
_cell_length_b 7.6423(5)
_cell_length_c 20.1616(10)
_cell_measurement_reflns_used 9841
_cell_measurement_temperature 293(2)
_cell_measurement_theta_max 27.517
_cell_measurement_theta_min 3.243
_cell_volume 2674.3(3)
_computing_cell_refinement 'SAINT V8.38A (?, 2016)'
_computing_data_reduction 'SAINT V8.38A (?, 2016)'
_computing_molecular_graphics 'Olex2 (Dolomanov et al., 2009)'
_computing_publication_material 'Olex2 (Dolomanov et al., 2009)'
_computing_structure_refinement 'ShelXL (Sheldrick, 2015)'
_computing_structure_solution 'ShelXS (Sheldrick, 2008)'
_diffrn_ambient_temperature 293(2)
_diffrn_measured_fraction_theta_full 0.998
_diffrn_measured_fraction_theta_max 0.998
_diffrn_measurement_device_type 'CCD area detector'
_diffrn_measurement_method 'phi and omega scans'
_diffrn_radiation_monochromator graphite
_diffrn_radiation_type MoK\a
_diffrn_radiation_wavelength 0.71073
_diffrn_reflns_av_R_equivalents 0.0802
_diffrn_reflns_av_unetI/netI 0.0396
_diffrn_reflns_Laue_measured_fraction_full 0.998
_diffrn_reflns_Laue_measured_fraction_max 0.998
_diffrn_reflns_limit_h_max 23
_diffrn_reflns_limit_h_min -23
_diffrn_reflns_limit_k_max 9
_diffrn_reflns_limit_k_min -9
_diffrn_reflns_limit_l_max 23
_diffrn_reflns_limit_l_min -23
_diffrn_reflns_number 33672
_diffrn_reflns_point_group_measured_fraction_full 0.998
_diffrn_reflns_point_group_measured_fraction_max 0.998
_diffrn_reflns_theta_full 25.000
_diffrn_reflns_theta_max 25.000
_diffrn_reflns_theta_min 2.908
_exptl_absorpt_coefficient_mu 3.604
_exptl_absorpt_correction_T_max 0.7456
_exptl_absorpt_correction_T_min 0.6287
_exptl_absorpt_correction_type multi-scan
_exptl_absorpt_process_details
;
SADABS-2016/2 (Bruker,2016/2) was used for absorption correction.
wR2(int) was 0.0849 before and 0.0621 after correction.
The Ratio of minimum to maximum transmission is 0.8432.
The \l/2 correction factor is Not present.
;
_exptl_crystal_density_diffrn 1.887
_exptl_crystal_description block
_exptl_crystal_F_000 1504
_exptl_crystal_size_max 0.19
_exptl_crystal_size_mid 0.18
_exptl_crystal_size_min 0.17
_refine_diff_density_max 2.349
_refine_diff_density_min -3.000
_refine_diff_density_rms 0.321
_refine_ls_extinction_coef 0.0183(14)
_refine_ls_extinction_expression Fc^*^=kFc[1+0.001xFc^2^\l^3^/sin(2\q)]^-1/4^
_refine_ls_extinction_method 'SHELXL-2014/7 (Sheldrick 2014'
_refine_ls_goodness_of_fit_ref 1.075
_refine_ls_hydrogen_treatment constr
_refine_ls_matrix_type full
_refine_ls_number_parameters 372
_refine_ls_number_reflns 4693
_refine_ls_number_restraints 124
_refine_ls_restrained_S_all 1.072
_refine_ls_R_factor_all 0.1284
_refine_ls_R_factor_gt 0.0923
_refine_ls_shift/su_max 0.000
_refine_ls_shift/su_mean 0.000
_refine_ls_structure_factor_coef Fsqd
_refine_ls_weighting_details 'w=1/[\s^2^(Fo^2^)+(0.1294P)^2^+41.0482P] where P=(Fo^2^+2Fc^2^)/3'
_refine_ls_weighting_scheme calc
_refine_ls_wR_factor_gt 0.2375
_refine_ls_wR_factor_ref 0.2703
_reflns_Friedel_coverage 0.000
_reflns_Friedel_fraction_full .
_reflns_Friedel_fraction_max .
_reflns_number_gt 3011
_reflns_number_total 4693
_reflns_threshold_expression 'I > 2\s(I)'
_cod_data_source_file ICA-2019-498-119126.cif
_cod_data_source_block 1
_cod_original_sg_symbol_H-M P21/c
_cod_database_code 1565752
_shelx_space_group_comment
;
The symmetry employed for this shelxl refinement is uniquely defined
by the following loop, which should always be used as a source of
symmetry information in preference to the above space-group names.
They are only intended as comments.
;
_shelx_estimated_absorpt_t_max 0.579
_shelx_estimated_absorpt_t_min 0.548
_olex2_refinement_description
;
1. Fixed Uiso
 At 1.2 times of:
  All C(H) groups
2. Restrained distances
 C2-C1
 2.2 with sigma of 0.02
 O4-C14
 1.2 with sigma of 0.02
 C14-O3
 1.24 with sigma of 0.02
 C5-C6
 2.2 with sigma of 0.02
3. Uiso/Uaniso restraints and constraints
Uanis(C12) \\sim Ueq, Uanis(N18) \\sim Ueq, Uanis(C11) \\sim Ueq, Uanis(N14)
\\sim Ueq, Uanis(C10) \\sim Ueq, Uanis(C9) \\sim Ueq, Uanis(C3) \\sim Ueq,
Uanis(N5) \\sim Ueq, Uanis(N4) \\sim Ueq, Uanis(N15) \\sim Ueq, Uanis(C4) \\sim
Ueq, Uanis(C1) \\sim Ueq, Uanis(N3) \\sim Ueq, Uanis(C2) \\sim Ueq: with sigma
of 0.01 and sigma for terminal atoms of 0.002
Uanis(O4) \\sim Ueq, Uanis(O3) \\sim Ueq: with sigma of 0.001 and sigma for
terminal atoms of 0.002
Uanis(O1) \\sim Ueq, Uanis(C13) \\sim Ueq, Uanis(O2) \\sim Ueq: with sigma of
0.001 and sigma for terminal atoms of 0.002
Uanis(O4) \\sim Ueq, Uanis(C14) \\sim Ueq, Uanis(O3) \\sim Ueq: with sigma of
0.01 and sigma for terminal atoms of 0.02
4. Others
 Sof(Zn4A)=1-FVAR(1)
 Sof(Zn4)=FVAR(1)
5.a Aromatic/amide H refined with riding coordinates:
 C2(H2), C6(H6), C4(H4), C5(H5), C9(H9), C8(H8), C7(H7), C12(H12), C11(H11),
 C10(H10), C3(H3), C1(H1), C13(H13), C14(H14)
;

loop_
_space_group_symop_operation_xyz
'x, y, z'
'-x, y+1/2, -z+1/2'
'-x, -y, -z'
'x, -y-1/2, z-1/2'

loop_
_atom_site_label
_atom_site_type_symbol
_atom_site_fract_x
_atom_site_fract_y
_atom_site_fract_z
_atom_site_U_iso_or_equiv
_atom_site_adp_type
_atom_site_occupancy
_atom_site_site_symmetry_order
_atom_site_calc_flag
_atom_site_refinement_flags_posn
_atom_site_refinement_flags_adp
_atom_site_refinement_flags_occupancy
_atom_site_disorder_assembly
_atom_site_disorder_group
Zn2 Zn 0.33475(6) 0.15286(13) 0.41844(6) 0.0171(4) Uani 1 1 d . . . . .
Zn3 Zn 0.50376(7) 0.49541(13) 0.26206(6) 0.0206(4) Uani 1 1 d . . . . .
Zn1 Zn 0.00707(7) 0.48918(14) 0.25896(8) 0.0280(4) Uani 1 1 d . . . . .
N6 N 0.0564(5) 0.6484(11) 0.2060(5) 0.033(2) Uani 1 1 d . . . . .
N4 N 0.1061(5) 0.3214(11) 0.3059(5) 0.030(2) Uani 1 1 d . U . . .
N1 N -0.0471(6) 0.3336(11) 0.1512(5) 0.033(2) Uani 1 1 d . . . . .
N12 N 0.4518(5) 0.3259(11) 0.3084(5) 0.0268(19) Uani 1 1 d . . . . .
N3 N -0.1107(6) 0.2743(16) 0.0290(6) 0.049(3) Uani 1 1 d . U . . .
N8 N 0.1109(6) 0.7208(18) 0.1383(6) 0.053(3) Uani 1 1 d . . . . .
N11 N 0.3955(5) 0.8294(11) 0.1901(5) 0.029(2) Uani 1 1 d . . . . .
N14 N 0.3895(5) 0.2055(10) 0.3614(5) 0.0231(18) Uani 1 1 d . U . . .
N15 N 0.2226(4) 0.2065(10) 0.3617(4) 0.0198(17) Uani 1 1 d . U . . .
N9 N 0.2777(6) 0.721(2) 0.1385(6) 0.058(3) Uani 1 1 d . . . . .
N2 N -0.0549(5) 0.1547(11) 0.1442(5) 0.031(2) Uani 1 1 d . . . . .
N5 N 0.0971(5) 0.1441(10) 0.2936(5) 0.030(2) Uani 1 1 d . U . . .
N10 N 0.3996(5) 0.6573(11) 0.2078(5) 0.033(2) Uani 1 1 d . . . . .
N13 N 0.4445(5) 0.1498(10) 0.2912(5) 0.029(2) Uani 1 1 d . . . . .
N17 N 0.4498(5) 0.1570(10) 0.6544(5) 0.028(2) Uani 1 1 d . . . . .
N7 N 0.0465(5) 0.8262(11) 0.1932(5) 0.032(2) Uani 1 1 d . . . . .
N16 N 0.4478(5) 0.3340(10) 0.6421(5) 0.0273(19) Uani 1 1 d . . . . .
C2 C -0.0934(7) 0.1263(16) 0.0688(7) 0.046(3) Uani 1 1 d D U . . .
H2 H -0.1066 0.0157 0.0467 0.055 Uiso 1 1 calc R . . . .
N18 N 0.3896(5) 0.2069(10) 0.5287(4) 0.0218(18) Uani 1 1 d . U . . .
C6 C 0.0802(7) 0.8636(18) 0.1517(8) 0.054(4) Uani 1 1 d D . . . .
H6 H 0.0821 0.9751 0.1342 0.065 Uiso 1 1 calc R . . . .
C4 C 0.1797(6) 0.3483(13) 0.3470(7) 0.035(3) Uani 1 1 d . U . . .
H4 H 0.2006 0.4587 0.3646 0.042 Uiso 1 1 calc R . . . .
C5 C 0.0955(7) 0.5906(17) 0.1756(7) 0.047(3) Uani 1 1 d D . . . .
H5 H 0.1113 0.4750 0.1785 0.056 Uiso 1 1 calc R . . . .
C9 C 0.4187(6) 0.3524(13) 0.3492(6) 0.025(2) Uani 1 1 d . U . . .
H9 H 0.4155 0.4615 0.3679 0.030 Uiso 1 1 calc R . . . .
C8 C 0.3305(6) 0.5999(18) 0.1770(6) 0.037(3) Uani 1 1 d . . . . .
H8 H 0.3184 0.4844 0.1812 0.045 Uiso 1 1 calc R . . . .
C7 C 0.3205(7) 0.8613(17) 0.1496(6) 0.040(3) Uani 1 1 d . . . . .
H7 H 0.3002 0.9715 0.1309 0.048 Uiso 1 1 calc R . . . .
C12 C 0.4160(6) 0.0887(13) 0.5865(5) 0.028(2) Uani 1 1 d . U . . .
H12 H 0.4103 -0.0314 0.5781 0.034 Uiso 1 1 calc R . . . .
C11 C 0.4118(6) 0.3584(13) 0.5683(6) 0.027(2) Uani 1 1 d . U . . .
H11 H 0.4025 0.4682 0.5456 0.033 Uiso 1 1 calc R . . . .
C10 C 0.4074(6) 0.0847(13) 0.3250(6) 0.026(2) Uani 1 1 d . U . . .
H10 H 0.3952 -0.0332 0.3235 0.031 Uiso 1 1 calc R . . . .
C3 C 0.1685(6) 0.0819(14) 0.3279(7) 0.036(3) Uani 1 1 d . U . . .
H3 H 0.1800 -0.0362 0.3286 0.043 Uiso 1 1 calc R . . . .
C1 C -0.0806(8) 0.4028(18) 0.0849(7) 0.056(4) Uani 1 1 d D U . . .
H1 H -0.0843 0.5225 0.0754 0.068 Uiso 1 1 calc R . . . .
Zn4 Zn 0.16561(8) 0.6542(2) 0.07989(8) 0.0187(6) Uani 0.674(5) 1 d . . P A 1
Zn4A Zn 0.1658(3) 0.8436(6) 0.0841(3) 0.0578(18) Uani 0.326(5) 1 d . . P A 2
O4 O 0.1683(5) 0.4019(13) 0.0849(5) 0.048(2) Uani 1 1 d D U . . .
O3 O 0.1670(6) 0.1064(14) 0.0808(6) 0.060(3) Uani 1 1 d D U . . .
O1 O 0.3353(7) -0.1080(18) 0.4157(7) 0.078(3) Uani 1 1 d . U . . .
O2 O 0.3394(9) -0.371(3) 0.4198(9) 0.124(6) Uani 1 1 d . U . . .
C13 C 0.3254(14) -0.233(4) 0.4230(14) 0.105(7) Uani 1 1 d . U . . .
H13 H 0.2894 -0.2326 0.4395 0.126 Uiso 1 1 calc R . . . .
C14 C 0.1473(16) 0.259(2) 0.0727(17) 0.150(11) Uani 1 1 d D U . . .
H14 H 0.0938 0.2611 0.0458 0.180 Uiso 1 1 calc R . . . .

loop_
_atom_site_aniso_label
_atom_site_aniso_U_11
_atom_site_aniso_U_22
_atom_site_aniso_U_33
_atom_site_aniso_U_23
_atom_site_aniso_U_13
_atom_site_aniso_U_12
Zn2 0.0168(6) 0.0196(7) 0.0151(6) -0.0002(4) 0.0081(5) -0.0002(4)
Zn3 0.0308(8) 0.0174(6) 0.0182(6) -0.0017(4) 0.0158(6) -0.0029(5)
Zn1 0.0208(7) 0.0150(7) 0.0412(8) -0.0001(5) 0.0100(6) 0.0019(5)
N6 0.037(5) 0.018(4) 0.044(6) -0.005(4) 0.021(5) 0.002(4)
N4 0.026(4) 0.016(4) 0.042(5) -0.003(4) 0.012(4) -0.001(3)
N1 0.046(6) 0.022(5) 0.025(5) 0.005(4) 0.013(4) 0.001(4)
N12 0.033(5) 0.023(5) 0.031(5) -0.002(4) 0.020(4) -0.002(4)
N3 0.043(6) 0.070(6) 0.036(5) 0.007(5) 0.022(5) 0.003(5)
N8 0.039(6) 0.083(9) 0.039(6) 0.006(6) 0.021(6) 0.014(6)
N11 0.031(5) 0.028(5) 0.026(5) 0.001(4) 0.014(4) 0.000(4)
N14 0.031(4) 0.011(4) 0.029(4) -0.006(3) 0.016(4) 0.000(3)
N15 0.018(4) 0.014(4) 0.021(4) -0.001(3) 0.005(3) -0.002(3)
N9 0.031(6) 0.106(10) 0.039(6) 0.005(7) 0.019(5) -0.008(7)
N2 0.035(5) 0.022(5) 0.032(5) 0.002(4) 0.014(4) 0.004(4)
N5 0.022(4) 0.013(4) 0.044(5) -0.007(3) 0.007(4) -0.002(3)
N10 0.036(5) 0.025(5) 0.036(5) -0.005(4) 0.017(5) -0.007(4)
N13 0.043(5) 0.014(4) 0.039(5) -0.003(4) 0.027(5) 0.002(4)
N17 0.047(6) 0.016(4) 0.016(4) 0.001(3) 0.011(4) 0.000(4)
N7 0.035(5) 0.020(5) 0.041(5) 0.000(4) 0.018(5) 0.003(4)
N16 0.039(5) 0.019(4) 0.026(5) -0.003(4) 0.017(4) -0.002(4)
C2 0.036(6) 0.049(6) 0.047(6) -0.024(5) 0.017(5) -0.002(5)
N18 0.027(4) 0.013(4) 0.020(4) 0.004(3) 0.008(3) 0.004(3)
C6 0.040(7) 0.070(10) 0.050(8) 0.040(7) 0.019(7) -0.003(7)
C4 0.027(5) 0.015(5) 0.050(6) -0.005(4) 0.009(5) 0.006(4)
C5 0.040(7) 0.057(8) 0.051(8) -0.013(7) 0.029(6) 0.000(6)
C9 0.034(5) 0.020(5) 0.034(5) 0.002(4) 0.027(4) -0.003(4)
C8 0.026(6) 0.056(8) 0.025(6) -0.003(6) 0.009(5) -0.012(6)
C7 0.033(7) 0.051(8) 0.029(6) 0.013(5) 0.011(5) 0.026(6)
C12 0.040(6) 0.014(5) 0.021(5) 0.004(4) 0.008(4) -0.002(4)
C11 0.044(6) 0.015(4) 0.023(5) -0.001(4) 0.017(4) 0.001(4)
C10 0.037(5) 0.016(4) 0.035(5) -0.009(4) 0.027(4) -0.006(4)
C3 0.028(5) 0.013(5) 0.057(6) -0.003(5) 0.014(5) 0.001(4)
C1 0.055(7) 0.062(7) 0.050(7) 0.018(6) 0.024(6) 0.000(6)
Zn4 0.0116(9) 0.0293(11) 0.0107(9) 0.0017(7) 0.0021(7) 0.0009(7)
Zn4A 0.092(4) 0.037(3) 0.054(3) -0.001(2) 0.043(3) -0.004(3)
O4 0.048(2) 0.048(2) 0.048(2) -0.0004(10) 0.0237(14) -0.0005(10)
O3 0.061(3) 0.060(3) 0.060(3) -0.0003(10) 0.0296(16) 0.0000(10)
O1 0.078(3) 0.077(3) 0.077(3) 0.0003(10) 0.0381(18) -0.0004(10)
O2 0.126(6) 0.122(6) 0.124(6) 0.000(2) 0.061(3) -0.001(2)
C13 0.105(7) 0.105(7) 0.105(7) 0.0000(10) 0.052(4) 0.0002(10)
C14 0.149(14) 0.156(15) 0.146(14) -0.002(9) 0.075(10) 0.007(9)

loop_
_atom_type_symbol
_atom_type_description
_atom_type_scat_dispersion_real
_atom_type_scat_dispersion_imag
_atom_type_scat_source
C C 0.0033 0.0016 'International Tables Vol C Tables 4.2.6.8 and 6.1.1.4'
H H 0.0000 0.0000 'International Tables Vol C Tables 4.2.6.8 and 6.1.1.4'
N N 0.0061 0.0033 'International Tables Vol C Tables 4.2.6.8 and 6.1.1.4'
O O 0.0106 0.0060 'International Tables Vol C Tables 4.2.6.8 and 6.1.1.4'
Zn Zn 0.2839 1.4301 'International Tables Vol C Tables 4.2.6.8 and 6.1.1.4'

loop_
_geom_angle_atom_site_label_1
_geom_angle_atom_site_label_2
_geom_angle_atom_site_label_3
_geom_angle
_geom_angle_site_symmetry_1
_geom_angle_site_symmetry_3
N14 Zn2 N15 114.4(3) . .
N14 Zn2 O1 100.0(4) . .
N15 Zn2 O1 102.1(4) . .
N18 Zn2 N14 116.9(3) . .
N18 Zn2 N15 116.3(3) . .
N18 Zn2 O1 103.5(4) . .
N12 Zn3 N11 89.8(3) . 2_645
N12 Zn3 N10 90.8(3) . .
N12 Zn3 N13 175.3(3) . 2_655
N12 Zn3 N17 90.2(3) . 4_565
N11 Zn3 N10 177.0(3) 2_645 .
N11 Zn3 N13 88.4(3) 2_645 2_655
N11 Zn3 N17 91.2(3) 2_645 4_565
N10 Zn3 N17 85.8(3) . 4_565
N13 Zn3 N10 90.8(3) 2_655 .
N13 Zn3 N17 85.5(3) 2_655 4_565
N16 Zn3 N12 94.3(3) 3_666 .
N16 Zn3 N11 92.9(3) 3_666 2_645
N16 Zn3 N10 90.0(3) 3_666 .
N16 Zn3 N13 90.1(3) 3_666 2_655
N16 Zn3 N17 173.9(3) 3_666 4_565
N6 Zn1 N1 86.5(3) . .
N6 Zn1 N5 90.8(3) . 2
N6 Zn1 N7 177.3(4) . 2_545
N4 Zn1 N6 90.5(3) . .
N4 Zn1 N1 90.5(3) . .
N4 Zn1 N5 176.1(3) . 2
N4 Zn1 N7 90.7(3) . 2_545
N2 Zn1 N6 90.7(3) 2 .
N2 Zn1 N4 93.1(3) 2 .
N2 Zn1 N1 175.5(3) 2 .
N2 Zn1 N5 90.6(3) 2 2
N2 Zn1 N7 91.7(3) 2 2_545
N5 Zn1 N1 86.0(3) 2 .
N7 Zn1 N1 91.1(3) 2_545 .
N7 Zn1 N5 88.0(3) 2_545 2
N7 N6 Zn1 126.3(7) . .
C5 N6 Zn1 125.3(8) . .
C5 N6 N7 108.3(10) . .
N5 N4 Zn1 120.0(6) . .
C4 N4 Zn1 133.9(7) . .
C4 N4 N5 106.1(8) . .
N2 N1 Zn1 127.2(6) . .
C1 N1 Zn1 123.3(8) . .
C1 N1 N2 109.4(10) . .
N13 N12 Zn3 119.6(6) . .
C9 N12 Zn3 133.6(7) . .
C9 N12 N13 106.7(8) . .
C2 N3 C1 103.5(10) . .
C2 N3 Zn4 137.6(10) . 3_565
C2 N3 Zn4A 97.2(9) . 3_565
C1 N3 Zn4 118.9(9) . 3_565
C1 N3 Zn4A 159.3(9) . 3_565
C6 N8 C5 103.3(9) . .
C6 N8 Zn4 138.7(10) . .
C6 N8 Zn4A 98.6(9) . .
C5 N8 Zn4 117.9(9) . .
C5 N8 Zn4A 157.1(9) . .
N10 N11 Zn3 122.1(7) . 2_655
C7 N11 Zn3 133.3(8) . 2_655
C7 N11 N10 104.1(9) . .
C9 N14 Zn2 133.7(7) . .
C10 N14 Zn2 123.6(7) . .
C10 N14 C9 102.7(8) . .
C4 N15 Zn2 136.0(7) . .
C4 N15 C3 101.4(8) . .
C3 N15 Zn2 122.6(7) . .
C8 N9 Zn4 119.7(10) . .
C8 N9 Zn4A 157.5(10) . .
C7 N9 C8 102.0(10) . .
C7 N9 Zn4 138.2(10) . .
C7 N9 Zn4A 99.0(9) . .
N1 N2 Zn1 121.6(6) . 2_545
C2 N2 Zn1 134.0(8) . 2_545
C2 N2 N1 104.4(9) . .
N4 N5 Zn1 129.6(6) . 2_545
C3 N5 Zn1 125.8(7) . 2_545
C3 N5 N4 104.4(8) . .
N11 N10 Zn3 126.8(7) . .
C8 N10 Zn3 125.4(8) . .
C8 N10 N11 107.2(10) . .
N12 N13 Zn3 129.6(6) . 2_645
C10 N13 Zn3 125.0(6) . 2_645
C10 N13 N12 104.7(8) . .
N16 N17 Zn3 130.7(6) . 4_566
C12 N17 Zn3 124.6(7) . 4_566
C12 N17 N16 104.6(8) . .
N6 N7 Zn1 122.8(7) . 2
C6 N7 Zn1 132.2(8) . 2
C6 N7 N6 104.9(9) . .
N17 N16 Zn3 118.7(6) . 3_666
C11 N16 Zn3 133.9(7) . 3_666
C11 N16 N17 107.3(8) . .
N3 C2 N2 112.3(10) . .
N3 C2 H2 123.9 . .
N2 C2 H2 123.9 . .
C12 N18 Zn2 126.1(7) . .
C11 N18 Zn2 133.0(7) . .
C11 N18 C12 100.9(8) . .
N8 C6 H6 124.0 . .
N7 C6 N8 111.9(10) . .
N7 C6 H6 124.0 . .
N4 C4 N15 114.7(9) . .
N4 C4 H4 122.6 . .
N15 C4 H4 122.6 . .
N6 C5 N8 111.5(11) . .
N6 C5 H5 124.3 . .
N8 C5 H5 124.3 . .
N12 C9 N14 112.8(9) . .
N12 C9 H9 123.6 . .
N14 C9 H9 123.6 . .
N9 C8 H8 123.3 . .
N10 C8 N9 113.5(12) . .
N10 C8 H8 123.3 . .
N11 C7 H7 123.4 . .
N9 C7 N11 113.3(11) . .
N9 C7 H7 123.4 . .
N17 C12 N18 114.5(9) . .
N17 C12 H12 122.7 . .
N18 C12 H12 122.7 . .
N16 C11 N18 112.7(9) . .
N16 C11 H11 123.7 . .
N18 C11 H11 123.7 . .
N14 C10 H10 123.4 . .
N13 C10 N14 113.1(9) . .
N13 C10 H10 123.4 . .
N15 C3 H3 123.3 . .
N5 C3 N15 113.4(9) . .
N5 C3 H3 123.3 . .
N1 C1 N3 110.4(11) . .
N1 C1 H1 124.8 . .
N3 C1 H1 124.8 . .
N3 Zn4 N8 114.3(5) 3_565 .
N3 Zn4 N9 115.1(5) 3_565 .
N9 Zn4 N8 111.0(5) . .
O4 Zn4 N3 108.6(5) . 3_565
O4 Zn4 N8 103.3(5) . .
O4 Zn4 N9 103.2(5) . .
N8 Zn4A N3 103.6(5) . 3_565
N8 Zn4A N9 102.5(5) . .
N9 Zn4A N3 102.3(5) . 3_565
O3 Zn4A N3 112.8(5) 1_565 3_565
O3 Zn4A N8 118.6(5) 1_565 .
O3 Zn4A N9 115.1(5) 1_565 .
C14 O4 Zn4 159.8(16) . .
C14 O3 Zn4A 162.7(16) . 1_545
C13 O1 Zn2 161(2) . .
O1 C13 O2 146(3) . .
O1 C13 H13 106.9 . .
O2 C13 H13 106.9 . .
O4 C14 O3 145(3) . .
O4 C14 H14 107.4 . .
O3 C14 H14 107.4 . .

loop_
_geom_bond_atom_site_label_1
_geom_bond_atom_site_label_2
_geom_bond_distance
_geom_bond_site_symmetry_2
Zn2 N14 1.982(8) .
Zn2 N15 1.989(8) .
Zn2 N18 1.975(8) .
Zn2 O1 1.995(14) .
Zn3 N12 2.143(8) .
Zn3 N11 2.161(9) 2_645
Zn3 N10 2.191(9) .
Zn3 N13 2.172(8) 2_655
Zn3 N17 2.216(8) 4_565
Zn3 N16 2.126(8) 3_666
Zn1 N6 2.153(9) .
Zn1 N4 2.144(9) .
Zn1 N1 2.231(9) .
Zn1 N2 2.115(9) 2
Zn1 N5 2.161(8) 2
Zn1 N7 2.157(9) 2_545
N6 N7 1.379(12) .
N6 C5 1.287(14) .
N4 N5 1.374(11) .
N4 C4 1.297(14) .
N1 N2 1.375(12) .
N1 C1 1.275(15) .
N12 N13 1.379(12) .
N12 C9 1.302(12) .
N3 C2 1.330(17) .
N3 C1 1.387(17) .
N3 Zn4 1.984(10) 3_565
N3 Zn4A 2.176(12) 3_565
N8 C6 1.343(18) .
N8 C5 1.371(17) .
N8 Zn4 2.029(11) .
N8 Zn4A 2.114(13) .
N11 Zn3 2.161(9) 2_655
N11 N10 1.355(12) .
N11 C7 1.326(14) .
N14 C9 1.342(12) .
N14 C10 1.333(12) .
N15 C4 1.321(13) .
N15 C3 1.345(13) .
N9 C8 1.328(17) .
N9 C7 1.318(18) .
N9 Zn4 2.014(11) .
N9 Zn4A 2.156(13) .
N2 Zn1 2.115(9) 2_545
N2 C2 1.339(15) .
N5 Zn1 2.161(8) 2_545
N5 C3 1.327(13) .
N10 C8 1.278(13) .
N13 Zn3 2.172(8) 2_645
N13 C10 1.327(12) .
N17 Zn3 2.216(8) 4_566
N17 N16 1.372(12) .
N17 C12 1.300(12) .
N7 Zn1 2.157(9) 2
N7 C6 1.338(15) .
N16 Zn3 2.126(8) 3_666
N16 C11 1.305(13) .
C2 H2 0.9300 .
N18 C12 1.357(12) .
N18 C11 1.351(13) .
C6 H6 0.9300 .
C4 H4 0.9300 .
C5 H5 0.9300 .
C9 H9 0.9300 .
C8 H8 0.9300 .
C7 H7 0.9300 .
C12 H12 0.9300 .
C11 H11 0.9300 .
C10 H10 0.9300 .
C3 H3 0.9300 .
C1 H1 0.9300 .
Zn4 N3 1.984(10) 3_565
Zn4 O4 1.930(10) .
Zn4A N3 2.176(12) 3_565
Zn4A O3 2.010(12) 1_565
O4 C14 1.153(16) .
O3 Zn4A 2.010(12) 1_545
O3 C14 1.214(16) .
O1 C13 1.00(3) .
O2 C13 1.10(3) .
C13 H13 0.9300 .
C14 H14 0.9300 .

loop_
_geom_torsion_atom_site_label_1
_geom_torsion_atom_site_label_2
_geom_torsion_atom_site_label_3
_geom_torsion_atom_site_label_4
_geom_torsion
_geom_torsion_site_symmetry_1
_geom_torsion_site_symmetry_2
_geom_torsion_site_symmetry_3
_geom_torsion_site_symmetry_4
Zn2 N14 C9 N12 178.8(7) . . . .
Zn2 N14 C10 N13 -179.5(7) . . . .
Zn2 N15 C4 N4 179.7(8) . . . .
Zn2 N15 C3 N5 179.5(7) . . . .
Zn2 N18 C12 N17 -179.5(7) . . . .
Zn2 N18 C11 N16 -179.6(7) . . . .
Zn2 O1 C13 O2 -170(3) . . . .
Zn3 N12 N13 Zn3 12.3(12) . . . 2_645
Zn3 N12 N13 C10 -177.0(7) . . . .
Zn3 N12 C9 N14 175.9(7) . . . .
Zn3 N11 N10 Zn3 -15.6(11) 2_655 . . .
Zn3 N11 N10 C8 173.7(7) 2_655 . . .
Zn3 N11 C7 N9 -173.4(8) 2_655 . . .
Zn3 N10 C8 N9 -170.8(8) . . . .
Zn3 N13 C10 N14 172.2(7) 2_645 . . .
Zn3 N17 N16 Zn3 -4.5(12) 4_566 . . 3_666
Zn3 N17 N16 C11 177.2(8) 4_566 . . .
Zn3 N17 C12 N18 -177.6(7) 4_566 . . .
Zn3 N16 C11 N18 -178.6(7) 3_666 . . .
Zn1 N6 N7 Zn1 10.2(12) . . . 2
Zn1 N6 N7 C6 -173.2(8) . . . .
Zn1 N6 C5 N8 172.5(8) . . . .
Zn1 N4 N5 Zn1 -7.4(12) . . . 2_545
Zn1 N4 N5 C3 178.2(7) . . . .
Zn1 N4 C4 N15 -177.3(8) . . . .
Zn1 N1 N2 Zn1 -4.2(12) . . . 2_545
Zn1 N1 N2 C2 177.7(8) . . . .
Zn1 N1 C1 N3 -178.2(8) . . . .
Zn1 N2 C2 N3 -178.4(8) 2_545 . . .
Zn1 N5 C3 N15 -174.3(7) 2_545 . . .
Zn1 N7 C6 N8 175.7(8) 2 . . .
N6 N7 C6 N8 -0.5(14) . . . .
N4 N5 C3 N15 0.3(13) . . . .
N1 N2 C2 N3 -0.7(13) . . . .
N12 N13 C10 N14 1.0(12) . . . .
N11 N10 C8 N9 0.1(13) . . . .
N2 N1 C1 N3 -2.1(14) . . . .
N5 N4 C4 N15 2.4(14) . . . .
N10 N11 C7 N9 -2.1(13) . . . .
N13 N12 C9 N14 0.3(12) . . . .
N17 N16 C11 N18 -0.7(12) . . . .
N7 N6 C5 N8 -2.7(14) . . . .
N16 N17 C12 N18 -1.3(12) . . . .
C2 N3 C1 N1 1.5(14) . . . .
C6 N8 C5 N6 2.3(14) . . . .
C4 N4 N5 Zn1 172.8(8) . . . 2_545
C4 N4 N5 C3 -1.6(12) . . . .
C4 N15 C3 N5 1.0(12) . . . .
C5 N6 N7 Zn1 -174.7(8) . . . 2
C5 N6 N7 C6 1.9(13) . . . .
C5 N8 C6 N7 -1.1(14) . . . .
C9 N12 N13 Zn3 -171.4(7) . . . 2_645
C9 N12 N13 C10 -0.8(11) . . . .
C9 N14 C10 N13 -0.7(12) . . . .
C8 N9 C7 N11 2.1(13) . . . .
C7 N11 N10 Zn3 171.9(7) . . . .
C7 N11 N10 C8 1.1(11) . . . .
C7 N9 C8 N10 -1.3(13) . . . .
C12 N17 N16 Zn3 179.5(7) . . . 3_666
C12 N17 N16 C11 1.2(12) . . . .
C12 N18 C11 N16 0.0(11) . . . .
C11 N18 C12 N17 0.9(12) . . . .
C10 N14 C9 N12 0.2(11) . . . .
C3 N15 C4 N4 -2.1(13) . . . .
C1 N1 N2 Zn1 179.8(8) . . . 2_545
C1 N1 N2 C2 1.7(13) . . . .
C1 N3 C2 N2 -0.4(14) . . . .
Zn4 N3 C2 N2 -178.8(9) 3_565 . . .
Zn4 N3 C1 N1 -179.7(8) 3_565 . . .
Zn4 N8 C6 N7 176.4(10) . . . .
Zn4 N8 C5 N6 -175.8(8) . . . .
Zn4 N9 C8 N10 175.9(8) . . . .
Zn4 N9 C7 N11 -174.3(9) . . . .
Zn4 O4 C14 O3 168.6(18) . . . .
Zn4A N3 C2 N2 177.8(8) 3_565 . . .
Zn4A N3 C1 N1 -174(2) 3_565 . . .
Zn4A N8 C6 N7 -174.3(9) . . . .
Zn4A N8 C5 N6 164.9(19) . . . .
Zn4A N9 C8 N10 -159(2) . . . .
Zn4A N9 C7 N11 173.7(8) . . . .
Zn4A O3 C14 O4 166(2) 1_545 . . .
